data_2005624
loop_
_publ_author_name
'Tahirov, T. H.'
'Lu, T.-H.'
'Liao, F.-L.'
'Wang, S.-L.'
'Chen, B.-H.'
'Chi, T.-Y.'
'Chung, C.-S.'

_publ_section_title
;Aqua(1,5,8,12-tetramethyl-1,4,8,11-tetraazacyclotetradecane-<i>N</i>,<i>N</i>',<i>N</i>'',<i>N</i>''')copper(II)
 Diperchlorate
;
_journal_issue 11
_journal_name_full 'Acta Crystallographica Section C'
_journal_page_first 2687
_journal_page_last 2689
_journal_paper_doi 10.1107/S0108270196007925
_journal_volume 52
_journal_year 1996
_chemical_formula_iupac '[Cu (C14 H32 N4 ) (H2 O ) ] (Cl O4)2'
_chemical_formula_sum 'C14 H34 Cl2 Cu N4 O9'
_chemical_formula_weight 536.89
_space_group_IT_number 14
_symmetry_cell_setting monoclinic
_symmetry_space_group_name_Hall '-P 2ybc'
_symmetry_space_group_name_H-M 'P 1 21/c 1'
_atom_type_scat_source IntTabIV
_cell_angle_alpha 90
_cell_angle_beta 99.53(4)
_cell_angle_gamma 90
_cell_formula_units_Z 4
_cell_length_a 7.795(4)
_cell_length_b 15.347(2)
_cell_length_c 19.245(2)
_cell_measurement_reflns_used 25
_cell_measurement_temperature 298(3)
_cell_measurement_theta_max 16.12
_cell_measurement_theta_min 7.64
_cell_volume 2270.5(13)
_computing_cell_refinement 'CAD-4 Software'
_computing_data_collection 'CAD-4 Software (Enraf-Nonius, 1989)'
_computing_molecular_graphics 'SHELXTL-Plus (Sheldrick, 1987)'
_computing_structure_refinement 'NRCVAX (Gabe, Le Page, White & Lee, 1987)'
_computing_structure_solution NRCVAX
_diffrn_measurement_device 'Nonius CAD-4'
_diffrn_measurement_method \q/2\q
_diffrn_radiation_type MoK\a
_diffrn_radiation_wavelength 0.71073
_diffrn_reflns_av_R_equivalents 0.015
_diffrn_reflns_limit_h_max 9
_diffrn_reflns_limit_h_min -9
_diffrn_reflns_limit_k_max 18
_diffrn_reflns_limit_k_min 0
_diffrn_reflns_limit_l_max 22
_diffrn_reflns_limit_l_min 0
_diffrn_reflns_number 4305
_diffrn_reflns_theta_max 25.0
_diffrn_standards_decay_% +-0.5
_diffrn_standards_interval_time 60
_diffrn_standards_number 3
_exptl_absorpt_coefficient_mu 1.24
_exptl_absorpt_correction_T_max 0.62
_exptl_absorpt_correction_T_min 0.57
_exptl_absorpt_correction_type 'empirical, \y scans (North, Phillips & Mathews, 1968)'
_exptl_crystal_colour blue
_exptl_crystal_density_diffrn 1.571
_exptl_crystal_description parallelepiped
_exptl_crystal_size_max 0.45
_exptl_crystal_size_mid 0.40
_exptl_crystal_size_min 0.38
_refine_diff_density_max 0.53(7)
_refine_diff_density_min -0.30(7)
_refine_ls_extinction_method none
_refine_ls_goodness_of_fit_obs 1.35
_refine_ls_hydrogen_treatment refB
_refine_ls_number_parameters 368
_refine_ls_number_reflns 3111
_refine_ls_R_factor_obs 0.040
_refine_ls_shift/esd_max 0.303
_refine_ls_structure_factor_coef F
_refine_ls_weighting_details 'w = 1/[\s(F~o~)^2^+0.0016|F~o~|^2^]'
_refine_ls_weighting_scheme calc
_refine_ls_wR_factor_obs 0.062
_reflns_number_observed 3111
_reflns_number_total 3993
_reflns_observed_criterion I>=2.5(I)
_cod_data_source_file hr1024.cif
_cod_data_source_block hr1024a
_cod_depositor_comments
;
The following automatic conversions were performed:

'_refine_ls_weighting_scheme' value '1/[\s(F~o~)^2^+0.0016|F~o~|^2^]'
was changed to 'calc'. New tag '_refine_ls_weighting_details' was
created. The value of the new tag was set to 'w =
1/[\s(F~o~)^2^+0.0016|F~o~|^2^]'.

Automatic conversion script
Id: cif_fix_values 3143 2015-03-26 13:38:13Z robertas 
;
_cod_original_cell_volume 2271.0(10)
_cod_original_sg_symbol_H-M 'P 21/c'
_cod_database_code 2005624

loop_
_symmetry_equiv_pos_as_xyz
x,y,z
x,1/2-y,1/2+z
-x,-y,-z
-x,1/2+y,1/2-z

loop_
_atom_site_aniso_label
_atom_site_aniso_U_11
_atom_site_aniso_U_22
_atom_site_aniso_U_33
_atom_site_aniso_U_12
_atom_site_aniso_U_13
_atom_site_aniso_U_23
Cu 0.0392(2) 0.0353(2) 0.0432(2) 0.00433(15) 0.01446(16) -0.00035(15)
Cl(1) 0.0627(5) 0.0403(4) 0.0758(6) 0.0006(4) 0.0249(5) 0.0055(4)
Cl(2) 0.0758(6) 0.0576(5) 0.0526(5) 0.016(5) 0.0106(4) -0.0002(4)
O(W) 0.0824(19) 0.0637(17) 0.0727(17) -0.0267(15) 0.0071(15) -0.0056(14)
O(1) 0.122(3) 0.0384(14) 0.106(2) 0.0008(15) 0.050(2) 0.0086(14)
O(2) 0.070(2) 0.084(3) 0.108(3) 0.013(2) 0.005(2) 0.016(2)
O(2') 0.054(10) 0.069(10) 0.41(4) -0.001(8) 0.128(17) -0.029(17)
O(3) 0.153(4) 0.105(4) 0.083(3) -0.002(3) 0.034(3) -0.035(3)
O(3') 0.143(16) 0.091(12) 0.079(10) -0.008(12) 0.014(11) -0.013(9)
O(4) 0.057(2) 0.083(3) 0.234(6) -0.004(2) 0.050(3) 0.056(3)
O(4') 0.101(11) 0.047(7) 0.072(8) -0.010(7) 0.025(8) 0.016(6)
O(5) 0.116(3) 0.104(3) 0.055(2) -0.007(3) 0.010(2) -0.010(2)
O(5') 0.22(3) 0.19(2) 0.19(3) -0.14(2) -0.12(2) 0.11(2)
O(6) 0.103(3) 0.152(4) 0.146(4) 0.058(3) 0.004(3) -0.071(4)
O(6') 0.33(4) 0.16(2) 0.23(3) 0.12(3) 0.22(3) 0.10(2)
O(7) 0.080(3) 0.112(3) 0.123(4) -0.018(3) 0.018(3) -0.035(3)
O(7') 0.17(2) 0.097(13) 0.156(19) 0.004(14) -0.117(17) -0.009(13)
O(8) 0.194(7) 0.124(4) 0.152(5) -0.033(4) 0.028(5) 0.075(4)
O(8') 0.18(2) 0.086(14) 0.18(2) 0.015(13) -0.09(2) -0.071(13)
N(1) 0.0435(15) 0.0402(15) 0.0568(16) 0.0017(12) 0.0216(13) -0.0029(12)
N(2) 0.0480(16) 0.0417(15) 0.0599(17) 0.0035(12) 0.0171(13) 0.0048(13)
N(3) 0.0642(19) 0.0517(16) 0.0559(17) 0.0016(15) 0.0251(15) -0.0114(14)
N(4) 0.070(2) 0.0552(18) 0.067(2) 0.0096(16) 0.0125(17) 0.0093(15)
C(1) 0.060(2) 0.062(2) 0.058(2) -0.0103(18) 0.0208(19) -0.0223(18)
C(2) 0.064(2) 0.074(3) 0.051(2) -0.0031(19) 0.0076(19) 0.0009(17)
C(3) 0.0490(19) 0.051(2) 0.063(2) -0.0056(16) 0.0072(17) 0.0070(17)
C(4) 0.064(3) 0.080(3) 0.098(3) 0.010(2) 0.000(2) 0.022(3)
C(S) 0.080(3) 0.058(2) 0.090(3) 0.029(2) 0.033(2) 0.004(2)
C(6) 0.067(3) 0.079(3) 0.088(3) 0.018(2) 0.039(2) -0.007(2)
C(7) 0.118(4) 0.069(3) 0.069(3) -0.008(3) 0.036(3) -0.030(2)
C(8) 0.087(3) 0.071(3) 0.060(2) -0.011(2) 0.037(2) -0.0060(19)
C(9) 0.132(5) 0.071(3) 0.054(2) 0.009(3) 0.035(3) 0.009(2)
C(10) 0.094(3) 0.066(3) 0.068(3) 0.008(2) 0.019(2) 0.015(2)
C(11) 0.166(6) 0.107(4) 0.086(4) 0.047(4) 0.011(4) 0.043(3)
C(12) 0.063(3) 0.080(3) 0.076(3) 0.032(2) 0.015(2) 0.009(2)
C(13) 0.062(2) 0.054(2) 0.094(3) 0.0140(19) 0.033(2) -0.002(2)
C(14) 0.056(2) 0.062(2) 0.075(3) -0.0071(17) 0.030(2) -0.0020(18)

loop_
_atom_site_label
_atom_site_occupancy
_atom_site_fract_x
_atom_site_fract_y
_atom_site_fract_z
_atom_site_B_iso_or_equiv
Cu 1 .40813(5) .69984(2) .16085(2) 3.03(1)
Cl(1) 1 .24906(12) .44310(5) .30516(5) 4.59(4)
Cl(2) 1 .02866(14) .36891(6) .06892(5) 4.90(4)
O(W) 1 .1940(4) .5909(2) .1360(2) 5.8(1)
O(1) 1 .2457(4) .3514(2) .2994(2) 6.8(2)
O(2) 0.8 .1100(5) .4800(3) .2543(2) 7.0(2)
O(2') 0.2 .1007(19) .4797(11) .3023(17) 13(2)
O(3) 0.8 .2192(7) .4631(3) .3732(2) 8.9(3)
O(3') 0.2 .365(3) .4839(12) .3652(9) 8.3(10)
O(4) 0.8 .4043(5) .4738(3) .2910(3) 9.6(3)
O(4') 0.2 .338(2) .4785(8) .2446(8) 5.7(7)
O(5) 0.8 -.0065(6) .3530(3) -.0055(2) 7.3(2)
O(5') 0.2 -.008(4) .4294(18) .0188(15) 17(2)
O(6) 0.8 -.0821(6) .4311(4) .0885(3) 10.7(3)
O(6') 0.2 -.084(5) .3665(18) .1110(17) 17(2)
O(7) 0.8 .2054(6) .3976(3) .0880(3) 8.28(4)
O(7') 0.2 .173(3) .3587(13) .1049(12) 12.3(13)
O(8) 0.8 .0104(10) .2910(4) .1020(3) 12.4(4)
O(8') 0.2 .007(4) .3000(12) .0284(14) 12.8(14)
N(1) 1 .3101(3) .7566(2) .2417(1) 3.6(1)
N(2) 1 .5671(4) .6194(2) .2263(2) 3.9(1)
N(3) 1 .5530(4) .6696(2) .0855(2) 4.4(1)
N(4) 1 .2503(5) .7792(2) .0942(2) 5.0(1)
C(1) 1 .4516(5) .7822(3) .3005(2) 4.7(2)
C(2) 1 .5591(6) .7067(3) .3332(2) 5.0(2)
C(3) 1 .6773(5) .6625(2) .2880(2) 4.3(2)
C(4) 1 .7958(6) .5977(3) .3339(3) 6.5(2)
C(5) 1 .6669(6) .5697(3) .1794(2) 5.8(2)
C(6) 1 .7133(6) .6309(3) .1248(3) 5.9(2)
C(7) 1 .4694(7) .6089(3) .0315(2) 6.6(2)
C(8) 1 .6023(6) .7511(3) .0496(2) 5.5(2)
C(9) 1 .4494(8) .8027(3) .0110(2) 6.6(3)
C(10) 1 .3368(6) .8460(3) .0580(2) 6.0(2)
C(11) 1 .2041(9) .9049(4) .0113(3) 9.5(3)
C(12) 1 .1257(6) .8165(3) .1380(2) 5.8(2)
C(13) 1 .2247(5) .8376(3) .2115(2) 5.4(2)
C(14) 1 .1824(5) .7007(2) .2701(2) 4.9(2)
H(W1) 1 .131 .575 .095 6.5(10)
H(W2) 1 .173 .547 .169 9.3(13)
H(N2) 1 .479 .575 .247 5.8(9)
H(N4) 1 .180 .736 .055 8.4(11)
H(1) 1 .538 .828 .280 5.5(9)
H(2) 1 .394 .816 .341 7.5(12)
H(3) 1 .472 .657 .348 4.4(7)
H(4) 1 .642 .729 .382 8.9(13)
H(5) 1 .759 .712 .269 4.2(8)
H(6) 1 .714 .551 .353 5.5(9)
H(7) 1 .882 .566 .305 8.3(12)
H(8) 1 .863 .636 .376 7.8(11)
H(9) 1 .586 .518 .152 4.6(8)
H(10) 1 .783 .542 .209 9.2(13)
H(11) 1 .784 .597 .090 6.8(10)
H(12) 1 .795 .682 .152 8.9(14)
H(13) 1 .542 .603 .000 6.9(10)
H(14) 1 .348 .637 .002 6.8(10)
H(15) 1 .446 .552 .060 9.6(14)
H(16) 1 .675 .793 .089 5.9(10)
H(17) 1 .687 .732 .012 6.8(10)
H(18) 1 .500 .851 -.021 7.8(11)
H(19) 1 .369 .757 -.025 4.3(7)
H(20) 1 .418 .887 .096 7.7(11)
H(21) 1 .264 .951 -.018 10.8(16)
H(22) 1 .147 .944 .039 13.2(18)
H(23) 1 .115 .862 -.024 18.5(26)
H(24) 1 .063 .874 .114 7.4(11)
H(25) 1 .026 .767 .143 5.9(9)
H(26) 1 .135 .861 .244 7.8(11)
H(27) 1 .321 .887 .207 5.8(9)
H(28) 1 .072 .695 .227 7.7(12)
H(29) 1 .238 .649 .288 5.0(8)
H(30) 1 .147 .731 .311 3.7(7)

loop_
_geom_angle_atom_site_label_1
_geom_angle_atom_site_label_2
_geom_angle_atom_site_label_3
_geom_angle
_geom_angle_publ_flag
O(W) Cu N(1) 96.60(10) yes
O(W) Cu N(2) 91.90(10) yes
O(W) Cu N(3) 98.80(10) yes
O(W) Cu N(4) 87.90(10) yes
N(1) Cu N(2) 93.10(10) yes
N(1) Cu N(3) 164.60(10) yes
N(1) Cu N(4) 87.80(10) yes
N(2) Cu N(3) 87.10(10) yes
N(2) Cu N(4) 179.10(10) yes
N(3) Cu N(4) 92.10(10) yes
Cu N(1) C(1) 111.5(2) yes
Cu N(1) C(13) 105.0(2) yes
Cu N(1) C(14) 113.1(2) yes
C(1) N(1) C(13) 107.7(3) yes
C(1) N(1) C(14) 109.2(3) yes
C(13) N(1) C(14) 110.1(3) yes
Cu N(2) C(3) 115.7(2) yes
Cu N(2) C(5) 105.1(2) yes
C(3) N(2) C(5) 114.6(3) yes
Cu N(3) C(6) 104.5(2) yes
Cu N(3) C(7) 114.6(3) yes
Cu N(3) C(8) 110.5(2) yes
C(6) N(3) C(7) 110.3(3) yes
C(6) N(3) C(8) 108.1(3) yes
C(7) N(3) C(8) 108.6(3) yes
Cu N(4) C(10) 116.2(3) yes
Cu N(4) C(12) 104.7(2) yes
C(10) N(4) C(12) 113.0(3) yes
N(1) C(1) C(2) 113.8(3) yes
C(1) C(2) C(3) 116.8(3) yes
N(2) C(3) C(2) 109.0(3) yes
N(2) C(3) C(4) 112.4(3) yes
C(2) C(3) C(4) 108.8(3) yes
N(2) C(5) C(6) 108.3(3) yes
N(3) C(6) C(5) 109.3(3) yes
N(3) C(8) C(9) 114.7(4) yes
C(8) C(9) C(10) 115.0(3) yes
N(4) C(10) C(9) 109.5(4) yes
N(4) C(10) C(11) 111.7(4) yes
C(9) C(10) C(11) 108.0(4) yes
N(4) C(12) C(13) 109.0(3) yes
N(1) C(13) C(12) 108.1(3) yes

loop_
_geom_bond_atom_site_label_1
_geom_bond_atom_site_label_2
_geom_bond_distance
_geom_bond_publ_flag
Cu O(W) 2.355(3) yes
Cu N(1) 2.039(3) yes
Cu N(2) 2.031(3) yes
Cu N(3) 2.034(3) yes
Cu N(4) 2.030(3) yes
N(1) C(1) 1.496(5) yes
N(1) C(13) 1.483(5) yes
N(1) C(14) 1.484(4) yes
N(2) C(3) 1.500(5) yes
N(2) C(5) 1.495(5) yes
N(3) C(6) 1.474(6) yes
N(3) C(7) 1.466(5) yes
N(3) C(8) 1.508(5) yes
N(4) C(10) 1.465(6) yes
N(4) C(12) 1.502(5) yes
C(1) C(2) 1.506(6) yes
C(2) C(3) 1.526(6) yes
C(3) C(4) 1.534(6) yes
C(5) C(6) 1.498(6) yes
C(8) C(9) 1.518(7) yes
C(9) C(10) 1.514(7) yes
C(10) C(11) 1.544(7) yes
C(12) C(13) 1.529(7) yes
